data_1534933
loop_
_publ_author_name
'Beck, J.'
'Hedderich, S.'

_publ_section_title
;
 Expanded polycationic mercury - chalcogen networks in the layered
 compounds Hg3 E2 (M X6) (E = S, Se; M = Zr, Hf; X = Cl, Br)
;
_journal_name_full 'Journal of Solid State Chemistry'
_journal_page_first 12
_journal_page_last 16
_journal_volume 172
_journal_year 2003
_chemical_formula_sum 'Cl6 Hg3 Se2 Zr'
_chemical_name_systematic 'Hg3 Se2 (Zr Cl6)'
_space_group_IT_number 14
_symmetry_space_group_name_Hall '-P 2yab'
_symmetry_space_group_name_H-M 'P 1 21/a 1'
_cell_angle_alpha 90
_cell_angle_beta 91.207
_cell_angle_gamma 90
_cell_formula_units_Z 2
_cell_length_a 13.1133
_cell_length_b 7.4975
_cell_length_c 6.6335
_cell_volume 652.041
_citation_journal_id_ASTM JSSCBI
_cod_data_source_file Beck_JSSCBI_2003_634.cif
_cod_data_source_block Cl6Hg3Se2Zr1
_cod_original_cell_volume 652.0409
_cod_original_sg_symbol_Hall '-P 2ybc (z,y,-x)'
_cod_original_formula_sum 'Cl6 Hg3 Se2 Zr1'
_cod_database_code 1534933

loop_
_symmetry_equiv_pos_as_xyz
x,y,z
-x+1/2,y+1/2,-z
-x,-y,-z
x-1/2,-y-1/2,z

loop_
_atom_site_label
_atom_site_type_symbol
_atom_site_fract_x
_atom_site_fract_y
_atom_site_fract_z
_atom_site_occupancy
_atom_site_U_iso_or_equiv
Cl1 Cl-1 0.4414 0.6479 0.1857 1 0.0
Se1 Se-2 0.16916 0.53729 0.18139 1 0.0
Hg2 Hg+2 0.26235 0.2958 0.00732 1 0.0
Cl2 Cl-1 0.567 0.7834 0.6366 1 0.0
Hg1 Hg+2 0 0.5 0 1 0.0
Zr1 Zr+4 0.5 0.5 0.5 1 0.0
Cl3 Cl-1 0.3331 0.5515 0.6484 1 0.0
